data_2202342
loop_
_publ_author_name
'Zhao, Rui'
'Deng, Yuan-Fu'
'Zhou, Zhao-Hui'
'Ng, Seik Weng'

_publ_section_title
;
 Pentapotassium dicitrato(4{-})manganate(III) pentahydrate
;
_journal_issue 8
_journal_name_full 'Acta Crystallographica Section E'
_journal_page_first m666
_journal_page_last m668
_journal_paper_doi 10.1107/S1600536803016271
_journal_volume 59
_journal_year 2003
_chemical_formula_iupac 'K5 [Mn (C6 H4 O7)2], 5H2O'
_chemical_formula_moiety '5K 1+, C12 H8 O14 Mn 5-, 5H2 O'
_chemical_formula_sum 'C12 H18 K5 Mn O19'
_chemical_formula_weight 716.70
_chemical_name_systematic
;
Pentapotassium dicitrato(4-)manganate(III) pentahydrate
;
_space_group_IT_number 2
_symmetry_cell_setting triclinic
_symmetry_space_group_name_Hall '-P 1'
_symmetry_space_group_name_H-M 'P -1'
_atom_sites_solution_hydrogens geom
_atom_sites_solution_primary direct
_atom_sites_solution_secondary difmap
_audit_creation_method SHELXL-97
_cell_angle_alpha 78.2940(10)
_cell_angle_beta 82.7340(10)
_cell_angle_gamma 74.8920(10)
_cell_formula_units_Z 2
_cell_length_a 6.8304(4)
_cell_length_b 9.2270(5)
_cell_length_c 20.1970(10)
_cell_measurement_reflns_used 3636
_cell_measurement_temperature 298(2)
_cell_measurement_theta_max 28.3
_cell_measurement_theta_min 2.3
_cell_volume 1199.69(11)
_computing_cell_refinement 'SAINT (Bruker, 2001)'
_computing_data_collection 'SMART (Bruker, 2001)'
_computing_data_reduction SAINT
_computing_molecular_graphics 'ORTEPII (Johnson, 1976)'
_computing_publication_material SHELXL97
_computing_structure_refinement 'SHELXL97 (Sheldrick, 1997)'
_computing_structure_solution 'SHELXS97 (Sheldrick, 1997)'
_diffrn_ambient_temperature 298(2)
_diffrn_measured_fraction_theta_full 0.99
_diffrn_measured_fraction_theta_max 0.99
_diffrn_measurement_device_type 'Bruker APEX area-detector'
_diffrn_measurement_method '\f and \w'
_diffrn_radiation_monochromator graphite
_diffrn_radiation_source 'fine-focus sealed tube'
_diffrn_radiation_type MoK\a
_diffrn_radiation_wavelength 0.71073
_diffrn_reflns_av_R_equivalents 0.024
_diffrn_reflns_av_sigmaI/netI 0.050
_diffrn_reflns_limit_h_max 8
_diffrn_reflns_limit_h_min -8
_diffrn_reflns_limit_k_max 8
_diffrn_reflns_limit_k_min -10
_diffrn_reflns_limit_l_max 22
_diffrn_reflns_limit_l_min -24
_diffrn_reflns_number 7084
_diffrn_reflns_theta_full 25.0
_diffrn_reflns_theta_max 25.0
_diffrn_reflns_theta_min 1.0
_diffrn_standards_decay_% 0
_diffrn_standards_interval_count 0
_diffrn_standards_number 0
_exptl_absorpt_coefficient_mu 1.507
_exptl_absorpt_correction_T_max 0.942
_exptl_absorpt_correction_T_min 0.711
_exptl_absorpt_correction_type multi-scan
_exptl_absorpt_process_details '(SADABS; Sheldrick, 1996)'
_exptl_crystal_colour Brown
_exptl_crystal_density_diffrn 1.984
_exptl_crystal_density_method 'not measured'
_exptl_crystal_description Plate
_exptl_crystal_F_000 724
_exptl_crystal_size_max 0.19
_exptl_crystal_size_mid 0.19
_exptl_crystal_size_min 0.04
_refine_diff_density_max 0.68
_refine_diff_density_min -0.53
_refine_ls_extinction_method none
_refine_ls_goodness_of_fit_ref 1.149
_refine_ls_hydrogen_treatment constr
_refine_ls_matrix_type full
_refine_ls_number_parameters 337
_refine_ls_number_reflns 4168
_refine_ls_number_restraints 0
_refine_ls_restrained_S_all 1.149
_refine_ls_R_factor_all 0.0786
_refine_ls_R_factor_gt 0.0624
_refine_ls_shift/su_max 0.001
_refine_ls_shift/su_mean 0.001
_refine_ls_structure_factor_coef Fsqd
_refine_ls_weighting_details 'calc w = 1/[\s^2^(Fo^2^)+(0.0736P)^2^+0.8327P] where P = (Fo^2^+2Fc^2^)/3'
_refine_ls_weighting_scheme calc
_refine_ls_wR_factor_gt 0.1501
_refine_ls_wR_factor_ref 0.1610
_reflns_number_gt 3444
_reflns_number_total 4168
_reflns_threshold_expression I>2\s(I)
_cod_data_source_file bt6312.cif
_cod_data_source_block I
_cod_depositor_comments
;
The following automatic conversions were performed:
'_symmetry_cell_setting' value 'Triclinic' changed to 'triclinic'
according to '/home/saulius/struct/CIF-dictionaries/cif_core.dic'
dictionary named 'cif_core.dic' version 2.4.1 from 2010-06-29.

Automatic conversion script
Id: cif_fix_enum 1527 2010-12-29 10:47:43Z saulius 

The following automatic conversions were performed:

'_symmetry_cell_setting' value 'Triclinic' changed to 'triclinic'
according to /home/saulius/struct/CIF-dictionaries/cif_core.dic
dictionary named 'cif_core.dic' version 2.4.1 from
2010-06-29.

'_exptl_absorpt_correction_type' value 'Multi-scan'
changed to 'multi-scan' according to
/home/saulius/struct/CIF-dictionaries/cif_core.dic dictionary named
'cif_core.dic' version 2.4.1 from 2010-06-29.

Automatic conversion script
Id: cif_fix_values 1715 2011-07-08 13:25:40Z adriana 
;
_cod_original_cell_volume 1199.70(10)
_cod_database_code 2202342
_cod_database_fobs_code 2202342

loop_
_symmetry_equiv_pos_as_xyz
'x, y, z'
'-x, -y, -z'

loop_
_atom_site_label
_atom_site_fract_x
_atom_site_fract_y
_atom_site_fract_z
_atom_site_U_iso_or_equiv
_atom_site_adp_type
_atom_site_calc_flag
_atom_site_refinement_flags
_atom_site_occupancy
_atom_site_disorder_assembly
_atom_site_disorder_group
_atom_site_type_symbol
Mn1 0.5000 0.5000 0.5000 0.0125(3) Uani d S 1 . . Mn
Mn2 0.5000 1.0000 1.0000 0.0128(3) Uani d S 1 . . Mn
K1 0.0148(2) 0.24560(10) 0.48527(6) 0.0246(3) Uani d . 1 . . K
K2 0.6141(2) 0.12630(10) 0.41473(6) 0.0299(3) Uani d . 1 . . K
K3 0.0223(2) 0.73510(10) 0.99095(6) 0.0230(3) Uani d . 1 . . K
K4 0.6042(2) 0.63500(10) 0.91827(6) 0.0248(3) Uani d . 1 . . K
K5 -0.0623(2) 0.7180(2) 0.74286(7) 0.0339(4) Uani d . 1 . . K
O1 0.3467(5) 0.3396(4) 0.5165(2) 0.0200(10) Uani d . 1 . . O
O2 0.2684(5) 0.1699(4) 0.6034(2) 0.0260(10) Uani d . 1 . . O
O3 0.3165(5) 0.5940(4) 0.5845(2) 0.0190(10) Uani d . 1 . . O
O4 0.3129(5) 0.6274(4) 0.6901(2) 0.0250(10) Uani d . 1 . . O
O5 0.6660(4) 0.3660(4) 0.5646(2) 0.0160(10) Uani d . 1 . . O
O6 0.7124(6) 0.0267(4) 0.5438(2) 0.0290(10) Uani d . 1 . . O
O7 0.9521(6) -0.0674(5) 0.6161(2) 0.0370(10) Uani d . 1 . . O
O8 0.3637(5) 0.8303(4) 1.0157(2) 0.0210(10) Uani d . 1 . . O
O9 0.2892(5) 0.6596(4) 1.1023(2) 0.0240(10) Uani d . 1 . . O
O10 0.2946(5) 1.0862(4) 1.0850(2) 0.0210(10) Uani d . 1 . . O
O11 0.1263(5) 1.0541(4) 1.1858(2) 0.0300(10) Uani d . 1 . . O
O12 0.6667(5) 0.8751(4) 1.0664(2) 0.0150(10) Uani d . 1 . . O
O13 0.7256(6) 0.5305(4) 1.0450(2) 0.0290(10) Uani d . 1 . . O
O14 0.9684(5) 0.4361(5) 1.1155(2) 0.0330(10) Uani d . 1 . . O
O1w 0.1989(8) 0.4192(6) 0.3745(2) 0.0570(10) Uani d . 1 . . O
O2w 0.1306(7) 0.5843(6) 0.2419(2) 0.0460(10) Uani d . 1 . . O
O3w 0.2448(6) 0.8773(5) 0.8755(2) 0.0350(10) Uani d . 1 . . O
O4w 0.5237(6) 0.7440(6) 0.7708(3) 0.062(2) Uani d . 1 . . O
O5w 0.1177(8) 0.1365(6) 0.7393(2) 0.057(2) Uani d . 1 . . O
C1 0.3738(7) 0.2580(6) 0.5757(3) 0.0190(10) Uani d . 1 . . C
C2 0.5443(7) 0.2830(6) 0.6125(2) 0.0150(10) Uani d . 1 . . C
C3 0.4487(7) 0.3755(5) 0.6692(2) 0.0170(10) Uani d . 1 . . C
C4 0.3506(7) 0.5431(6) 0.6462(2) 0.0160(10) Uani d . 1 . . C
C5 0.6788(8) 0.1327(6) 0.6445(3) 0.0210(10) Uani d . 1 . . C
C6 0.7889(7) 0.0233(6) 0.5972(3) 0.0200(10) Uani d . 1 . . C
C7 0.3925(7) 0.7478(6) 1.0758(2) 0.0160(10) Uani d . 1 . . C
C8 0.5535(7) 0.7823(6) 1.1133(2) 0.0160(10) Uani d . 1 . . C
C9 0.4351(7) 0.8705(6) 1.1688(2) 0.0190(10) Uani d . 1 . . C
C10 0.2750(7) 1.0141(6) 1.1448(3) 0.0170(10) Uani d . 1 . . C
C11 0.6965(8) 0.6359(6) 1.1459(3) 0.0210(10) Uani d . 1 . . C
C12 0.8065(7) 0.5261(6) 1.0985(2) 0.0190(10) Uani d . 1 . . C
H1w1 0.3011 0.3204 0.3824 0.068 Uiso d . 1 . . H
H1w2 0.2245 0.4787 0.4060 0.068 Uiso d . 1 . . H
H2w1 0.1969 0.5912 0.1959 0.055 Uiso d . 1 . . H
H2w2 0.1988 0.4830 0.2665 0.055 Uiso d . 1 . . H
H3w1 0.2531 0.9790 0.8782 0.042 Uiso d . 1 . . H
H3w2 0.2012 0.8738 0.8320 0.042 Uiso d . 1 . . H
H4w1 0.4724 0.6743 0.7512 0.074 Uiso d . 1 . . H
H4w2 0.4415 0.8472 0.7607 0.074 Uiso d . 1 . . H
H5w1 0.1787 0.1554 0.6929 0.069 Uiso d . 1 . . H
H5w2 0.0250 0.0716 0.7392 0.069 Uiso d . 1 . . H
H3a 0.3466 0.3279 0.6961 0.020 Uiso calc R 1 . . H
H3b 0.5538 0.3680 0.6987 0.020 Uiso calc R 1 . . H
H5a 0.5954 0.0804 0.6786 0.025 Uiso calc R 1 . . H
H5b 0.7801 0.1553 0.6678 0.025 Uiso calc R 1 . . H
H9a 0.3691 0.8025 1.2017 0.023 Uiso calc R 1 . . H
H9b 0.5319 0.8982 1.1921 0.023 Uiso calc R 1 . . H
H11a 0.7978 0.6634 1.1673 0.025 Uiso calc R 1 . . H
H11b 0.6185 0.5823 1.1815 0.025 Uiso calc R 1 . . H

loop_
_atom_site_aniso_label
_atom_site_aniso_U_11
_atom_site_aniso_U_22
_atom_site_aniso_U_33
_atom_site_aniso_U_12
_atom_site_aniso_U_13
_atom_site_aniso_U_23
Mn1 0.0131(5) 0.0116(6) 0.0125(5) -0.0013(4) -0.0029(4) -0.0020(4)
Mn2 0.0122(5) 0.0119(6) 0.0132(6) -0.0010(4) -0.0029(4) -0.0011(4)
K1 0.0187(6) 0.0269(7) 0.0289(7) -0.0025(5) -0.0027(5) -0.0100(5)
K2 0.0382(7) 0.0224(7) 0.0324(7) -0.0119(6) -0.0056(6) -0.0048(6)
K3 0.0177(6) 0.0223(7) 0.0287(7) -0.0018(5) -0.0018(5) -0.0080(5)
K4 0.0295(6) 0.0206(7) 0.0256(7) -0.0050(5) -0.0058(5) -0.0065(5)
K5 0.0281(6) 0.0319(8) 0.0409(8) -0.0026(6) 0.0050(5) -0.0153(6)
O1 0.022(2) 0.022(2) 0.017(2) -0.009(2) -0.0060(10) -0.001(2)
O2 0.032(2) 0.025(2) 0.026(2) -0.017(2) -0.001(2) -0.002(2)
O3 0.021(2) 0.015(2) 0.018(2) 0.003(2) -0.004(2) -0.006(2)
O4 0.030(2) 0.023(2) 0.023(2) -0.001(2) -0.002(2) -0.013(2)
O5 0.012(2) 0.018(2) 0.016(2) -0.0010(10) -0.0040(10) 0.000(2)
O6 0.036(2) 0.025(2) 0.023(2) 0.004(2) -0.008(2) -0.010(2)
O7 0.028(2) 0.032(3) 0.045(3) 0.011(2) -0.011(2) -0.015(2)
O8 0.023(2) 0.020(2) 0.019(2) -0.007(2) -0.009(2) 0.002(2)
O9 0.028(2) 0.020(2) 0.026(2) -0.014(2) -0.001(2) 0.000(2)
O10 0.023(2) 0.013(2) 0.020(2) 0.001(2) 0.002(2) 0.002(2)
O11 0.024(2) 0.034(3) 0.024(2) 0.001(2) 0.004(2) -0.004(2)
O12 0.015(2) 0.016(2) 0.015(2) -0.0020(10) -0.0030(10) -0.0020(10)
O13 0.031(2) 0.027(2) 0.025(2) 0.005(2) -0.003(2) -0.011(2)
O14 0.021(2) 0.031(2) 0.046(3) 0.007(2) -0.012(2) -0.015(2)
O1w 0.070(3) 0.070(4) 0.046(3) -0.044(3) -0.009(2) -0.007(3)
O2w 0.059(3) 0.058(3) 0.022(2) -0.023(2) -0.010(2) 0.003(2)
O3w 0.038(2) 0.038(3) 0.029(2) -0.008(2) -0.010(2) -0.003(2)
O4w 0.034(3) 0.077(4) 0.088(4) -0.009(3) -0.005(3) -0.051(3)
O5w 0.067(3) 0.084(4) 0.031(3) -0.045(3) -0.002(2) -0.001(3)
C1 0.015(2) 0.018(3) 0.022(3) -0.001(2) 0.002(2) -0.008(2)
C2 0.019(2) 0.013(3) 0.013(3) -0.002(2) -0.001(2) -0.003(2)
C3 0.022(2) 0.011(3) 0.014(3) 0.000(2) -0.001(2) -0.001(2)
C4 0.008(2) 0.023(3) 0.018(3) -0.002(2) 0.000(2) -0.008(2)
C5 0.028(3) 0.016(3) 0.016(3) 0.001(2) -0.006(2) -0.002(2)
C6 0.020(3) 0.012(3) 0.024(3) -0.003(2) -0.002(2) 0.001(2)
C7 0.015(2) 0.008(3) 0.021(3) 0.005(2) -0.001(2) -0.007(2)
C8 0.018(2) 0.016(3) 0.012(3) -0.002(2) -0.001(2) -0.004(2)
C9 0.023(3) 0.023(3) 0.010(3) -0.006(2) 0.001(2) -0.003(2)
C10 0.014(2) 0.020(3) 0.022(3) -0.006(2) -0.002(2) -0.014(2)
C11 0.028(3) 0.014(3) 0.016(3) 0.001(2) -0.008(2) 0.003(2)
C12 0.021(3) 0.021(3) 0.015(3) -0.006(2) -0.001(2) 0.000(2)

loop_
_atom_type_symbol
_atom_type_description
_atom_type_scat_dispersion_real
_atom_type_scat_dispersion_imag
_atom_type_scat_source
C C 0.0033 0.0016 'International Tables Vol C Tables 4.2.6.8 and 6.1.1.4'
H H 0.0000 0.0000 'International Tables Vol C Tables 4.2.6.8 and 6.1.1.4'
O O 0.0106 0.0060 'International Tables Vol C Tables 4.2.6.8 and 6.1.1.4'
K K 0.2009 0.2494 'International Tables Vol C Tables 4.2.6.8 and 6.1.1.4'
Mn Mn 0.3368 0.7283 'International Tables Vol C Tables 4.2.6.8 and 6.1.1.4'

loop_
_geom_angle_atom_site_label_1
_geom_angle_atom_site_label_2
_geom_angle_atom_site_label_3
_geom_angle_site_symmetry_1
_geom_angle_site_symmetry_3
_geom_angle
_geom_angle_publ_flag
O1 Mn1 O1 . 2_666 180.00(10) yes
O1 Mn1 O3 . . 88.50(10) yes
O1 Mn1 O3 . 2_666 91.50(10) yes
O1 Mn1 O5 . . 84.20(10) yes
O1 Mn1 O5 . 2_666 95.80(10) yes
O1 Mn1 O3 2_666 . 91.50(10) no
O1 Mn1 O3 2_666 2_666 88.50(10) no
O1 Mn1 O5 2_666 . 95.80(10) no
O1 Mn1 O5 2_666 2_666 84.20(10) no
O3 Mn1 O5 . . 86.70(10) yes
O3 Mn1 O3 . 2_666 180.00(10) yes
O3 Mn1 O5 . 2_666 93.30(10) yes
O3 Mn1 O5 2_666 . 93.30(10) no
O3 Mn1 O5 2_666 2_666 86.70(10) no
O5 Mn1 O5 . 2_666 180.0(2) yes
O8 Mn2 O8 . 2_677 180.00(10) yes
O8 Mn2 O10 . . 87.00(10) yes
O8 Mn2 O10 . 2_677 93.00(10) yes
O8 Mn2 O12 . . 84.20(10) yes
O8 Mn2 O12 . 2_677 95.80(10) yes
O8 Mn2 O10 2_677 . 93.00(10) no
O8 Mn2 O10 2_677 2_677 87.00(10) no
O8 Mn2 O12 2_677 . 95.80(10) no
O8 Mn2 O12 2_677 2_677 84.20(10) no
O10 Mn2 O10 . 2_677 180.00(10) yes
O10 Mn2 O12 . . 86.30(10) yes
O10 Mn2 O12 . 2_677 93.70(10) yes
O10 Mn2 O12 2_677 2_677 86.30(10) no
O10 Mn2 O12 2_677 . 93.70(10) no
O12 Mn2 O12 . 2_677 180.0(2) yes
O3 K1 O5 2_566 1_455 64.30(10) no
O3 K1 O1 2_566 . 130.60(10) no
O5 K1 O1 1_455 . 109.40(10) no
O3 K1 O7 2_566 2_656 79.60(10) no
O5 K1 O7 1_455 2_656 128.10(10) no
O1 K1 O7 . 2_656 122.50(10) no
O3 K1 O6 2_566 2_656 125.70(10) no
O1 K1 O6 . 2_656 88.80(10) no
O7 K1 O6 2_656 2_656 46.10(10) no
O3 K1 O1w 2_566 . 78.80(10) no
O5 K1 O1w 1_455 . 124.40(10) no
O1 K1 O1w . . 65.30(10) no
O7 K1 O1w 2_656 . 79.40(10) no
O6 K1 O1w 2_656 . 90.60(10) no
O3 K1 O2 2_566 . 153.30(10) no
O5 K1 O2 1_455 . 91.40(10) no
O1 K1 O2 . . 44.80(10) no
O7 K1 O2 2_656 . 126.40(10) no
O6 K1 O2 2_656 . 80.40(10) no
O1w K1 O2 . . 109.30(10) no
O2 K1 O6 . 1_455 98.40(10) no
O6 K2 O2 . 2_656 87.80(10) no
O6 K2 O3 . 2_666 91.20(10) no
O2 K2 O3 2_656 2_666 153.40(10) no
O6 K2 O4 . 2_666 134.40(10) no
O2 K2 O4 2_656 2_666 121.90(10) no
O3 K2 O4 2_666 2_666 46.30(10) no
O6 K2 O7 . 2_756 84.00(10) no
O2 K2 O7 2_656 2_756 74.80(10) no
O3 K2 O7 2_666 2_756 78.60(10) no
O4 K2 O7 2_666 2_756 73.40(10) no
O6 K2 O6 . 2_656 84.80(10) no
O2 K2 O6 2_656 2_656 68.50(10) no
O3 K2 O6 2_666 2_656 137.80(10) no
O4 K2 O6 2_666 2_656 135.80(10) no
O7 K2 O6 2_756 2_656 142.00(10) no
O13 K3 O10 2_667 2_577 122.50(10) no
O13 K3 O8 2_667 . 90.60(10) no
O10 K3 O8 2_577 . 125.50(10) no
O13 K3 O12 2_667 1_455 148.20(10) no
O10 K3 O12 2_577 1_455 64.20(10) no
O8 K3 O12 . 1_455 110.70(10) no
O13 K3 O3w 2_667 . 82.60(10) no
O10 K3 O3w 2_577 . 79.10(10) no
O8 K3 O3w . . 62.30(10) no
O12 K3 O3w 1_455 . 127.90(10) no
O13 K3 O14 2_667 2_667 45.70(10) no
O10 K3 O14 2_577 2_667 76.90(10) no
O8 K3 O14 . 2_667 122.70(10) no
O3w K3 O14 . 2_667 75.00(10) no
O13 K3 O9 2_667 . 82.60(10) no
O10 K3 O9 2_577 . 154.80(10) no
O8 K3 O9 . . 45.00(10) no
O12 K3 O9 1_455 . 95.60(10) no
O3w K3 O9 . . 105.20(10) no
O14 K3 O9 2_667 . 128.30(10) no
O13 K3 O13 2_667 1_455 83.60(10) no
O10 K3 O13 2_577 1_455 84.40(10) no
O8 K3 O13 . 1_455 146.50(10) no
O12 K3 O13 1_455 1_455 65.50(10) no
O3w K3 O13 . 1_455 148.10(10) no
O9 K3 O13 . 1_455 101.50(10) no
O8 K3 O14 . 1_455 107.50(10) no
O9 K3 O14 . 1_455 63.00(10) no
O13 K4 O9 . 2_667 88.10(10) no
O13 K4 O10 . 2_677 91.00(10) no
O9 K4 O10 2_667 2_677 150.40(10) no
O13 K4 O14 . 2_767 81.80(10) no
O9 K4 O14 2_667 2_767 73.40(10) no
O10 K4 O14 2_677 2_767 77.10(10) no
O13 K4 O3w . . 127.70(10) no
O9 K4 O3w 2_667 . 128.60(10) no
O10 K4 O3w 2_677 . 73.70(10) no
O14 K4 O3w 2_767 . 138.00(10) no
O13 K4 O13 . 2_667 88.90(10) no
O9 K4 O13 2_667 2_667 65.20(10) no
O10 K4 O13 2_677 2_667 144.40(10) no
O14 K4 O13 2_767 2_667 137.80(10) no
O3w K4 O13 . 2_667 78.40(10) no
O13 K4 O8 . . 68.40(10) no
O9 K4 O8 2_667 . 141.60(10) no
O10 K4 O8 2_677 . 63.30(10) no
O14 K4 O8 2_767 . 128.70(10) no
O3w K4 O8 . . 60.00(10) no
O13 K4 O8 2_667 . 83.90(10) no
O13 K4 O4w . . 172.90(10) no
O9 K4 O4w 2_667 . 90.00(10) no
O10 K4 O4w 2_677 . 87.40(10) no
O14 K4 O4w 2_767 . 91.10(10) no
O3w K4 O4w . . 58.30(10) no
O13 K4 O4w 2_667 . 96.40(10) no
O8 K4 O4w . . 116.70(10) no
O4 K5 O11 . 2_577 115.70(10) no
O4 K5 O4w . 1_455 159.80(10) no
O11 K5 O4w 2_577 1_455 84.30(10) no
O4 K5 O2w . 2_566 91.80(10) no
O11 K5 O2w 2_577 2_566 139.50(10) no
O4w K5 O2w 1_455 2_566 72.60(10) no
O4 K5 O7 . 1_465 76.50(10) no
O11 K5 O7 2_577 1_465 90.70(10) no
O4w K5 O7 1_455 1_465 102.0(2) no
O2w K5 O7 2_566 1_465 125.90(10) no
O4 K5 O14 . 2_667 94.70(10) no
O11 K5 O14 2_577 2_667 74.70(10) no
O4w K5 O14 1_455 2_667 93.10(10) no
O2w K5 O14 2_566 2_667 73.90(10) no
O7 K5 O14 1_465 2_667 157.90(10) no
O7 K5 O1w 1_465 2_566 71.90(10) no
C1 O1 Mn1 . . 110.6(3) no
C1 O1 K1 . . 99.4(3) no
Mn1 O1 K1 . . 147.2(2) no
K1 O1 K2 . . 85.70(10) no
C1 O2 K2 . 2_656 119.0(3) no
C1 O2 K1 . . 92.4(3) no
K2 O2 K1 2_656 . 89.60(10) no
C4 O3 Mn1 . . 124.0(3) no
C4 O3 K1 . 2_566 136.1(3) no
Mn1 O3 K1 . 2_566 97.00(10) no
C4 O3 K2 . 2_666 94.2(3) no
Mn1 O3 K2 . 2_666 108.90(10) no
K1 O3 K2 2_566 2_666 85.70(10) no
C4 O4 K5 . . 120.4(3) no
C4 O4 K2 . 2_666 88.6(3) no
K5 O4 K2 . 2_666 106.50(10) no
C2 O5 Mn1 . . 108.8(2) no
C2 O5 K1 . 1_655 127.2(3) no
Mn1 O5 K1 . 1_655 102.80(10) no
C6 O6 K2 . . 157.7(3) no
C6 O6 K1 . 2_656 94.4(3) no
K2 O6 K1 . 2_656 93.70(10) no
C6 O6 K2 . 2_656 105.4(3) no
K2 O6 K2 . 2_656 95.20(10) no
K1 O6 K2 2_656 2_656 91.60(10) no
C6 O6 K1 . 1_655 80.7(3) no
K2 O6 K1 . 1_655 77.80(10) no
K1 O6 K1 2_656 1_655 96.10(10) no
K2 O6 K1 2_656 1_655 169.90(10) no
C6 O7 K1 . 2_656 94.2(3) no
C6 O7 K2 . 2_756 141.5(4) no
K1 O7 K2 2_656 2_756 81.60(10) no
C6 O7 K5 . 1_645 118.4(3) no
K1 O7 K5 2_656 1_645 104.20(10) no
K2 O7 K5 2_756 1_645 99.60(10) no
C7 O8 Mn2 . . 111.2(3) no
C7 O8 K3 . . 97.6(3) no
Mn2 O8 K3 . . 145.8(2) no
C7 O8 K4 . . 105.6(3) no
Mn2 O8 K4 . . 102.20(10) no
K3 O8 K4 . . 86.80(10) no
C7 O9 K4 . 2_667 120.5(3) no
C7 O9 K3 . . 94.8(3) no
K4 O9 K3 2_667 . 88.50(10) no
C10 O10 Mn2 . . 126.5(3) no
C10 O10 K3 . 2_577 125.5(3) no
Mn2 O10 K3 . 2_577 97.40(10) no
C10 O10 K4 . 2_677 112.2(3) no
Mn2 O10 K4 . 2_677 101.20(10) no
K3 O10 K4 2_577 2_677 84.50(10) no
C10 O11 K5 . 2_577 127.2(3) no
C8 O12 Mn2 . . 109.7(3) no
C8 O12 K3 . 1_655 119.9(3) no
Mn2 O12 K3 . 1_655 104.10(10) no
C12 O13 K4 . . 158.6(3) no
C12 O13 K3 . 2_667 97.4(3) no
K4 O13 K3 . 2_667 92.40(10) no
C12 O13 K4 . 2_667 108.2(3) no
K4 O13 K4 . 2_667 91.10(10) no
K3 O13 K4 2_667 2_667 87.90(10) no
C12 O13 K3 . 1_655 79.1(3) no
K4 O13 K3 . 1_655 81.00(10) no
K3 O13 K3 2_667 1_655 96.40(10) no
K4 O13 K3 2_667 1_655 171.10(10) no
C12 O14 K4 . 2_767 143.2(4) no
C12 O14 K3 . 2_667 92.1(3) no
K4 O14 K3 2_767 2_667 81.80(10) no
C12 O14 K5 . 2_667 125.9(3) no
K4 O14 K5 2_767 2_667 86.80(10) no
K3 O14 K5 2_667 2_667 122.00(10) no
C12 O14 K3 . 1_655 65.4(3) no
K4 O14 K3 2_767 1_655 78.00(10) no
K3 O14 K3 2_667 1_655 87.40(10) no
K5 O14 K3 2_667 1_655 144.70(10) no
K3 O3w K4 . . 86.40(10) no
K5 O4w K4 1_655 . 87.70(10) no
O2 C1 O1 . . 123.5(5) no
O2 C1 C2 . . 121.2(5) no
O1 C1 C2 . . 115.3(4) no
O5 C2 C5 . . 109.2(4) no
O5 C2 C3 . . 109.4(4) no
C5 C2 C3 . . 108.1(4) no
O5 C2 C1 . . 108.9(4) no
C5 C2 C1 . . 111.7(4) no
C3 C2 C1 . . 109.5(4) no
C4 C3 C2 . . 116.2(4) no
O4 C4 O3 . . 122.6(5) no
O4 C4 C3 . . 117.2(4) no
O3 C4 C3 . . 120.2(4) no
C2 C5 C6 . . 116.9(4) no
O6 C6 O7 . . 124.6(5) no
O6 C6 C5 . . 119.2(4) no
O7 C6 C5 . . 116.2(4) no
O9 C7 O8 . . 122.6(4) no
O9 C7 C8 . . 122.4(4) no
O8 C7 C8 . . 114.7(4) no
O12 C8 C11 . . 110.3(4) no
O12 C8 C9 . . 110.2(4) no
C11 C8 C9 . . 109.6(4) no
O12 C8 C7 . . 109.2(4) no
C11 C8 C7 . . 111.4(4) no
C9 C8 C7 . . 106.2(4) no
C10 C9 C8 . . 115.9(4) no
O11 C10 O10 . . 123.0(5) no
O11 C10 C9 . . 117.4(4) no
O10 C10 C9 . . 119.6(4) no
C12 C11 C8 . . 116.0(4) no
O14 C12 O13 . . 124.0(5) no
O14 C12 C11 . . 117.7(4) no
O13 C12 C11 . . 118.2(4) no
K1 O1w H1w1 . . 76.5 no
K1 O1w H1w2 . . 88.8 no
H1w1 O1w H1w2 . . 105.5 no
K5 O2w H2w1 2_566 . 98.3 no
K5 O2w H2w2 2_566 . 46.7 no
H2w1 O2w H2w2 . . 105.4 no
K3 O3w H3w1 . . 114.2 no
K4 O3w H3w1 . . 114.5 no
K3 O3w H3w2 . . 113.9 no
K4 O3w H3w2 . . 114.3 no
H3w1 O3w H3w2 . . 111.5 no
K5 O4w H4w1 1_655 . 113.8 no
K4 O4w H4w1 . . 113.9 no
K5 O4w H4w2 1_655 . 114.2 no
K4 O4w H4w2 . . 114.2 no
H4w1 O4w H4w2 . . 111.2 no
H5w1 O5w H5w2 . . 106.5 no
C4 C3 H3a . . 108.2 no
C2 C3 H3a . . 108.2 no
C4 C3 H3b . . 108.2 no
C2 C3 H3b . . 108.2 no
H3a C3 H3b . . 107.4 no
C2 C5 H5a . . 108.1 no
C6 C5 H5a . . 108.1 no
C2 C5 H5b . . 108.1 no
C6 C5 H5b . . 108.1 no
H5a C5 H5b . . 107.3 no
C10 C9 H9a . . 108.3 no
C8 C9 H9a . . 108.3 no
C10 C9 H9b . . 108.3 no
C8 C9 H9b . . 108.3 no
H9a C9 H9b . . 107.4 no
C12 C11 H11a . . 108.3 no
C8 C11 H11a . . 108.3 no
C12 C11 H11b . . 108.3 no
C8 C11 H11b . . 108.3 no
H11a C11 H11b . . 107.4 no

loop_
_geom_bond_atom_site_label_1
_geom_bond_atom_site_label_2
_geom_bond_site_symmetry_2
_geom_bond_distance
_geom_bond_publ_flag
Mn1 O1 . 1.979(3) yes
Mn1 O1 2_666 1.979(3) no
Mn1 O3 . 2.174(3) yes
Mn1 O3 2_666 2.174(3) no
Mn1 O5 . 1.872(3) yes
Mn1 O5 2_666 1.872(3) no
Mn2 O8 . 1.976(3) yes
Mn2 O8 2_677 1.976(3) no
Mn2 O10 . 2.216(3) yes
Mn2 O10 2_677 2.216(3) no
Mn2 O12 . 1.870(3) yes
Mn2 O12 2_677 1.870(3) no
K1 O1 . 2.811(3) no
K1 O2 . 2.986(4) no
K1 O3 2_566 2.740(3) no
K1 O5 1_455 2.802(3) no
K1 O6 2_656 2.830(4) no
K1 O7 2_656 2.829(4) no
K1 O1w . 2.835(5) no
K2 O2 2_656 2.727(4) no
K2 O3 2_666 2.747(4) no
K2 O4 2_666 2.875(4) no
K2 O7 2_756 2.880(4) no
K2 O6 . 2.691(4) no
K2 O6 2_656 2.891(4) no
K3 O8 . 2.829(3) no
K3 O9 . 2.934(4) no
K3 O10 2_577 2.776(3) no
K3 O12 1_455 2.848(3) no
K3 O13 2_667 2.776(4) no
K4 O13 . 2.700(4) no
K3 O13 1_455 3.076(4) no
K3 O14 2_667 2.900(4) no
K3 O3w . 2.893(4) no
K4 O8 . 2.983(4) no
K4 O9 2_667 2.727(4) no
K4 O10 2_677 2.819(4) no
K4 O13 2_667 2.977(4) no
K4 O14 2_767 2.846(4) no
K4 O3w . 2.944(4) no
K4 O4w . 3.016(6) no
K5 O4 . 2.637(4) no
K5 O7 1_465 2.909(5) no
K5 O11 2_577 2.697(4) no
K5 O14 2_667 2.993(4) no
K5 O2w 2_566 2.896(5) no
K5 O4w 1_455 2.770(4) no
O1 C1 . 1.285(6) no
O2 C1 . 1.228(6) no
O3 C4 . 1.268(6) no
O4 C4 . 1.255(6) no
O5 C2 . 1.429(6) no
O6 C6 . 1.247(6) no
O7 C6 . 1.257(6) no
O8 C7 . 1.303(6) no
O9 C7 . 1.214(6) no
O10 C10 . 1.264(6) no
O11 C10 . 1.254(6) no
O12 C8 . 1.436(6) no
O13 C12 . 1.263(6) no
O14 C12 . 1.238(6) no
C1 C2 . 1.545(7) no
C2 C5 . 1.520(7) no
C2 C3 . 1.544(7) no
C3 C4 . 1.518(7) no
C5 C6 . 1.521(7) no
C7 C8 . 1.542(7) no
C8 C11 . 1.526(7) no
C8 C9 . 1.540(7) no
C9 C10 . 1.518(7) no
C11 C12 . 1.524(7) no
O1w H1w1 . 0.99 no
O1w H1w2 . 0.98 no
O2w H2w1 . 0.98 no
O2w H2w2 . 0.99 no
O3w H3w1 . 0.97 no
O3w H3w2 . 0.97 no
O4w H4w1 . 0.97 no
O4w H4w2 . 0.97 no
O5w H5w1 . 0.98 no
O5w H5w2 . 0.98 no
C3 H3a . 0.97 no
C3 H3b . 0.97 no
C5 H5a . 0.97 no
C5 H5b . 0.97 no
C9 H9a . 0.97 no
C9 H9b . 0.97 no
C11 H11a . 0.97 no
C11 H11b . 0.97 no

loop_
_geom_hbond_atom_site_label_D
_geom_hbond_atom_site_label_H
_geom_hbond_atom_site_label_A
_geom_hbond_site_symmetry_A
_geom_hbond_distance_DH
_geom_hbond_distance_HA
_geom_hbond_distance_DA
_geom_hbond_angle_DHA
_geom_hbond_publ_flag
O1w H1w2 O5 2_666 0.98 2.00 2.919(6) 157 yes
O2w H2w1 O9 1_554 0.98 1.95 2.902(5) 165 yes
O2w H2w2 O1w . 0.99 2.14 2.830(6) 125 yes
O3w H3w2 O11 2_577 0.97 2.22 2.828(5) 120 yes
O3w H3w1 O12 2_677 0.97 2.13 2.992(5) 148 yes
O4w H4w1 O4 . 0.97 1.92 2.828(6) 153 yes
O4w H4w2 O3w . 0.97 2.56 2.903(7) 101 yes
O5w H5w1 O2 . 0.98 1.82 2.792(6) 171 yes
O5w H5w2 O11 2_567 0.98 2.06 2.822(6) 134 yes

loop_
_geom_torsion_atom_site_label_1
_geom_torsion_atom_site_label_2
_geom_torsion_atom_site_label_3
_geom_torsion_atom_site_label_4
_geom_torsion_site_symmetry_1
_geom_torsion_site_symmetry_4
_geom_torsion
_geom_torsion_publ_flag
O5 Mn1 O1 C1 2_666 . -155.4(3) no
O5 Mn1 O1 C1 . . 24.6(3) no
O3 Mn1 O1 C1 2_666 . 117.8(3) no
O3 Mn1 O1 C1 . . -62.2(3) no
O5 Mn1 O1 K1 2_666 . -0.5(3) no
O5 Mn1 O1 K1 . . 179.5(3) no
O3 Mn1 O1 K1 2_666 . -87.4(3) no
O3 Mn1 O1 K1 . . 92.6(3) no
O3 K1 O1 C1 2_566 . 143.9(3) no
O5 K1 O1 C1 1_455 . 71.6(3) no
O7 K1 O1 C1 2_656 . -110.8(3) no
O6 K1 O1 C1 2_656 . -77.4(3) no
O1w K1 O1 C1 . . -168.6(3) no
O2 K1 O1 C1 . . 0.2(3) no
O3 K1 O1 Mn1 2_566 . -12.3(4) no
O5 K1 O1 Mn1 1_455 . -84.6(3) no
O7 K1 O1 Mn1 2_656 . 93.0(3) no
O6 K1 O1 Mn1 2_656 . 126.4(3) no
O1w K1 O1 Mn1 . . 35.2(3) no
O2 K1 O1 Mn1 . . -156.0(4) no
O2 K1 O1 K2 . . 104.2(2) no
O6 K2 O1 Mn1 . . 98.00(10) no
O6 K2 O1 K1 . . -114.70(10) no
O3 K1 O2 C1 2_566 . -93.2(4) no
O5 K1 O2 C1 1_455 . -116.7(3) no
O1 K1 O2 C1 . . -0.2(3) no
O7 K1 O2 C1 2_656 . 101.5(3) no
O6 K1 O2 C1 2_656 . 97.9(3) no
O1w K1 O2 C1 . . 10.6(3) no
O3 K1 O2 K2 2_566 2_656 147.8(2) no
O5 K1 O2 K2 1_455 2_656 124.30(10) no
O1 K1 O2 K2 . 2_656 -119.2(2) no
O7 K1 O2 K2 2_656 2_656 -17.4(2) no
O6 K1 O2 K2 2_656 2_656 -21.10(10) no
O1w K1 O2 K2 . 2_656 -108.40(10) no
O5 Mn1 O3 C4 2_666 . 177.3(4) no
O5 Mn1 O3 C4 . . -2.7(4) no
O1 Mn1 O3 C4 . . 81.6(4) no
O1 Mn1 O3 C4 2_666 . -98.4(4) no
O5 Mn1 O3 K1 2_666 2_566 14.00(10) no
O5 Mn1 O3 K1 . 2_566 -166.00(10) no
O1 Mn1 O3 K1 . 2_566 -81.70(10) no
O1 Mn1 O3 K1 2_666 2_566 98.30(10) no
O5 Mn1 O3 K2 2_666 2_666 -73.80(10) no
O5 Mn1 O3 K2 . 2_666 106.20(10) no
O1 Mn1 O3 K2 . 2_666 -169.60(10) no
O1 Mn1 O3 K2 2_666 2_666 10.50(10) no
O11 K5 O4 C4 2_577 . -166.8(4) no
O4w K5 O4 C4 1_455 . 5.5(7) no
O2w K5 O4 C4 2_566 . 43.9(4) no
O7 K5 O4 C4 1_465 . -82.7(4) no
O14 K5 O4 C4 2_667 . 117.9(4) no
O11 K5 O4 K2 2_577 2_666 -68.6(2) no
O4w K5 O4 K2 1_455 2_666 103.8(4) no
O2w K5 O4 K2 2_566 2_666 142.20(10) no
O7 K5 O4 K2 1_465 2_666 15.60(10) no
O14 K5 O4 K2 2_667 2_666 -143.80(10) no
O1 Mn1 O5 C2 . . -32.0(3) no
O1 Mn1 O5 C2 2_666 . 148.0(3) no
O3 Mn1 O5 C2 2_666 . -123.2(3) no
O3 Mn1 O5 C2 . . 56.8(3) no
O1 Mn1 O5 K1 . 1_655 105.10(10) no
O1 Mn1 O5 K1 2_666 1_655 -74.90(10) no
O3 Mn1 O5 K1 2_666 1_655 14.00(10) no
O3 Mn1 O5 K1 . 1_655 -166.00(10) no
O2 K2 O6 C6 2_656 . 134.2(9) no
O3 K2 O6 C6 2_666 . -19.2(9) no
O4 K2 O6 C6 2_666 . -0.5(10) no
O7 K2 O6 C6 2_756 . 59.2(9) no
O6 K2 O6 C6 2_656 . -157.0(10) no
O2 K2 O6 K1 2_656 2_656 23.30(10) no
O3 K2 O6 K1 2_666 2_656 -130.20(10) no
O4 K2 O6 K1 2_666 2_656 -111.4(2) no
O7 K2 O6 K1 2_756 2_656 -51.70(10) no
O6 K2 O6 K1 2_656 2_656 91.90(10) no
O3 K2 O6 K2 2_666 2_656 137.90(10) no
O4 K2 O6 K2 2_666 2_656 156.70(10) no
O7 K2 O6 K2 2_756 2_656 -143.60(10) no
O6 K2 O6 K2 2_656 2_656 0.0 no
O2 K2 O6 K1 2_656 1_655 118.80(10) no
O3 K2 O6 K1 2_666 1_655 -34.70(10) no
O4 K2 O6 K1 2_666 1_655 -16.0(2) no
O7 K2 O6 K1 2_756 1_655 43.80(10) no
O6 K2 O6 K1 2_656 1_655 -172.60(10) no
O12 Mn2 O8 C7 2_677 . -156.4(3) no
O12 Mn2 O8 C7 . . 23.6(3) no
O10 Mn2 O8 C7 . . -62.9(3) no
O10 Mn2 O8 C7 2_677 . 117.1(3) no
O12 Mn2 O8 K3 2_677 . -11.2(3) no
O12 Mn2 O8 K3 . . 168.8(3) no
O10 Mn2 O8 K3 . . 82.3(3) no
O10 Mn2 O8 K3 2_677 . -97.7(3) no
O12 Mn2 O8 K4 2_677 . 91.30(10) no
O12 Mn2 O8 K4 . . -88.70(10) no
O10 Mn2 O8 K4 . . -175.20(10) no
O10 Mn2 O8 K4 2_677 . 4.80(10) no
O13 K3 O8 C7 2_667 . -80.1(3) no
O10 K3 O8 C7 2_577 . 148.0(3) no
O12 K3 O8 C7 1_455 . 75.6(3) no
O3w K3 O8 C7 . . -161.5(3) no
O14 K3 O8 C7 2_667 . -114.7(3) no
O9 K3 O8 C7 . . -1.1(3) no
O13 K3 O8 C7 1_455 . -0.9(4) no
O13 K3 O8 Mn2 2_667 . 132.4(3) no
O10 K3 O8 Mn2 2_577 . 0.5(4) no
O12 K3 O8 Mn2 1_455 . -71.9(3) no
O3w K3 O8 Mn2 . . 51.0(3) no
O14 K3 O8 Mn2 2_667 . 97.8(3) no
O9 K3 O8 Mn2 . . -148.6(4) no
O13 K3 O8 Mn2 1_455 . -148.4(2) no
O13 K3 O8 K4 2_667 . 25.30(10) no
O10 K3 O8 K4 2_577 . -106.60(10) no
O12 K3 O8 K4 1_455 . -179.00(10) no
O3w K3 O8 K4 . . -56.10(10) no
O14 K3 O8 K4 2_667 . -9.3(2) no
O9 K3 O8 K4 . . 104.2(2) no
O13 K3 O8 K4 1_455 . 104.5(2) no
O13 K4 O8 C7 . . -17.9(3) no
O9 K4 O8 C7 2_667 . 38.2(4) no
O10 K4 O8 C7 2_677 . -120.6(3) no
O14 K4 O8 C7 2_767 . -76.9(3) no
O3w K4 O8 C7 . . 153.6(3) no
O13 K4 O8 C7 2_667 . 73.4(3) no
O4w K4 O8 C7 . . 167.6(3) no
O13 K4 O8 Mn2 . . 98.50(10) no
O9 K4 O8 Mn2 2_667 . 154.50(10) no
O10 K4 O8 Mn2 2_677 . -4.20(10) no
O14 K4 O8 Mn2 2_767 . 39.5(2) no
O3w K4 O8 Mn2 . . -90.0(2) no
O13 K4 O8 Mn2 2_667 . -170.20(10) no
O4w K4 O8 Mn2 . . -76.1(2) no
O13 K4 O8 K3 . . -114.90(10) no
O9 K4 O8 K3 2_667 . -58.9(2) no
O10 K4 O8 K3 2_677 . 142.40(10) no
O14 K4 O8 K3 2_767 . -173.90(10) no
O3w K4 O8 K3 . . 56.60(10) no
O13 K4 O8 K3 2_667 . -23.60(10) no
O4w K4 O8 K3 . . 70.60(10) no
O13 K3 O9 C7 2_667 . 99.4(3) no
O10 K3 O9 C7 2_577 . -77.4(4) no
O8 K3 O9 C7 . . 1.2(3) no
O12 K3 O9 C7 1_455 . -112.6(3) no
O3w K3 O9 C7 . . 19.2(3) no
O14 K3 O9 C7 2_667 . 101.8(3) no
O13 K3 O9 C7 1_455 . -178.6(3) no
O13 K3 O9 K4 2_667 2_667 -21.00(10) no
O10 K3 O9 K4 2_577 2_667 162.1(2) no
O8 K3 O9 K4 . 2_667 -119.3(2) no
O12 K3 O9 K4 1_455 2_667 127.00(10) no
O3w K3 O9 K4 . 2_667 -101.30(10) no
O14 K3 O9 K4 2_667 2_667 -18.7(2) no
O13 K3 O9 K4 1_455 2_667 60.90(10) no
O12 Mn2 O10 C10 2_677 . 151.9(4) no
O12 Mn2 O10 C10 . . -28.1(4) no
O8 Mn2 O10 C10 . . 56.3(4) no
O8 Mn2 O10 C10 2_677 . -123.7(4) no
O12 Mn2 O10 K3 2_677 2_577 6.40(10) no
O12 Mn2 O10 K3 . 2_577 -173.60(10) no
O8 Mn2 O10 K3 . 2_577 -89.20(10) no
O8 Mn2 O10 K3 2_677 2_577 90.80(10) no
O12 Mn2 O10 K4 2_677 2_677 -79.40(10) no
O12 Mn2 O10 K4 . 2_677 100.60(10) no
O8 Mn2 O10 K4 . 2_677 -175.00(10) no
O8 Mn2 O10 K4 2_677 2_677 5.00(10) no
O8 Mn2 O12 C8 . . -30.5(3) no
O8 Mn2 O12 C8 2_677 . 149.5(3) no
O10 Mn2 O12 C8 . . 56.9(3) no
O10 Mn2 O12 C8 2_677 . -123.1(3) no
O8 Mn2 O12 K3 . 1_655 99.10(10) no
O8 Mn2 O12 K3 2_677 1_655 -80.90(10) no
O10 Mn2 O12 K3 . 1_655 -173.60(10) no
O10 Mn2 O12 K3 2_677 1_655 6.40(10) no
O9 K4 O13 C12 2_667 . 140.3(9) no
O10 K4 O13 C12 2_677 . -10.1(9) no
O14 K4 O13 C12 2_767 . 66.7(9) no
O3w K4 O13 C12 . . -80.1(9) no
O13 K4 O13 C12 2_667 . -155.0(10) no
O8 K4 O13 C12 . . -70.7(9) no
O4w K4 O13 C12 . . 66.0(15) no
O9 K4 O13 K3 2_667 2_667 22.80(10) no
O10 K4 O13 K3 2_677 2_667 -127.60(10) no
O14 K4 O13 K3 2_767 2_667 -50.80(10) no
O3w K4 O13 K3 . 2_667 162.40(10) no
O13 K4 O13 K3 2_667 2_667 88.00(10) no
O8 K4 O13 K3 . 2_667 171.80(10) no
O4w K4 O13 K3 . 2_667 -52.0(10) no
O9 K4 O13 K4 2_667 2_667 -65.20(10) no
O10 K4 O13 K4 2_677 2_667 144.40(10) no
O14 K4 O13 K4 2_767 2_667 -138.70(10) no
O3w K4 O13 K4 . 2_667 74.5(2) no
O13 K4 O13 K4 2_667 2_667 0.0 no
O8 K4 O13 K4 . 2_667 83.80(10) no
O4w K4 O13 K4 . 2_667 -139.0(10) no
O9 K4 O13 K3 2_667 1_655 118.90(10) no
O10 K4 O13 K3 2_677 1_655 -31.50(10) no
O14 K4 O13 K3 2_767 1_655 45.30(10) no
O3w K4 O13 K3 . 1_655 -101.50(10) no
O13 K4 O13 K3 2_667 1_655 -176.00(10) no
O8 K4 O13 K3 . 1_655 -92.20(10) no
O4w K4 O13 K3 . 1_655 45.0(10) no
O13 K3 O3w K4 2_667 . -37.30(10) no
O10 K3 O3w K4 2_577 . -162.50(10) no
O8 K3 O3w K4 . . 57.30(10) no
O12 K3 O3w K4 1_455 . 152.80(10) no
O14 K3 O3w K4 2_667 . -83.30(10) no
O9 K3 O3w K4 . . 43.00(10) no
O13 K3 O3w K4 1_455 . -102.4(2) no
O13 K4 O3w K3 . . -44.7(2) no
O9 K4 O3w K3 2_667 . 79.5(2) no
O10 K4 O3w K3 2_677 . -122.90(10) no
O14 K4 O3w K3 2_767 . -170.70(10) no
O13 K4 O3w K3 2_667 . 34.90(10) no
O8 K4 O3w K3 . . -54.70(10) no
O4w K4 O3w K3 . . 140.0(2) no
O13 K4 O4w K5 . 1_655 -8.0(10) no
O9 K4 O4w K5 2_667 1_655 -82.20(10) no
O10 K4 O4w K5 2_677 1_655 68.30(10) no
O14 K4 O4w K5 2_767 1_655 -8.80(10) no
O3w K4 O4w K5 . 1_655 140.7(2) no
O13 K4 O4w K5 2_667 1_655 -147.20(10) no
O8 K4 O4w K5 . 1_655 126.50(10) no
K2 O2 C1 O1 2_656 . 91.1(5) no
K1 O2 C1 O1 . . 0.3(5) no
K2 O2 C1 C2 2_656 . -91.8(5) no
K1 O2 C1 C2 . . 177.4(4) no
Mn1 O1 C1 O2 . . 166.1(4) no
K1 O1 C1 O2 . . -0.4(6) no
Mn1 O1 C1 C2 . . -11.1(5) no
K1 O1 C1 C2 . . -177.6(3) no
Mn1 O5 C2 C5 . . 155.2(3) no
K1 O5 C2 C5 1_655 . 31.7(5) no
Mn1 O5 C2 C3 . . -86.6(4) no
K1 O5 C2 C3 1_655 . 149.8(3) no
Mn1 O5 C2 C1 . . 33.0(4) no
K1 O5 C2 C1 1_655 . -90.5(4) no
O2 C1 C2 O5 . . 168.7(5) no
O1 C1 C2 O5 . . -14.0(6) no
O2 C1 C2 C5 . . 48.1(6) no
O1 C1 C2 C5 . . -134.7(5) no
O2 C1 C2 C3 . . -71.7(6) no
O1 C1 C2 C3 . . 105.6(5) no
O5 C2 C3 C4 . . 47.0(5) no
C5 C2 C3 C4 . . 165.8(4) no
C1 C2 C3 C4 . . -72.3(5) no
K5 O4 C4 O3 . . 78.8(5) no
K2 O4 C4 O3 2_666 . -29.6(4) no
K5 O4 C4 C3 . . -103.7(4) no
K2 O4 C4 C3 2_666 . 147.9(4) no
Mn1 O3 C4 O4 . . 147.4(4) no
K1 O3 C4 O4 2_566 . -56.9(7) no
K2 O3 C4 O4 2_666 . 31.2(5) no
Mn1 O3 C4 C3 . . -30.1(6) no
K1 O3 C4 C3 2_566 . 125.6(4) no
K2 O3 C4 C3 2_666 . -146.3(4) no
K1 O3 C4 K5 2_566 . -14.2(5) no
C2 C3 C4 O4 . . -164.6(4) no
C2 C3 C4 O3 . . 13.0(6) no
O5 C2 C5 C6 . . -61.0(6) no
C3 C2 C5 C6 . . -179.9(4) no
C1 C2 C5 C6 . . 59.5(6) no
K2 O6 C6 O7 . . -101.5(9) no
K1 O6 C6 O7 2_656 . 9.3(5) no
K2 O6 C6 O7 2_656 . 102.1(5) no
K1 O6 C6 O7 1_655 . -86.2(5) no
K2 O6 C6 C5 . . 80.0(10) no
K1 O6 C6 C5 2_656 . -169.4(4) no
K2 O6 C6 C5 2_656 . -76.6(5) no
K1 O6 C6 C5 1_655 . 95.1(4) no
K1 O7 C6 O6 2_656 . -9.3(5) no
K2 O7 C6 O6 2_756 . 72.5(8) no
K5 O7 C6 O6 1_645 . -117.9(5) no
K1 O7 C6 C5 2_656 . 169.5(4) no
K2 O7 C6 C5 2_756 . -108.8(6) no
K5 O7 C6 C5 1_645 . 60.9(5) no
C2 C5 C6 O6 . . -27.9(7) no
C2 C5 C6 O7 . . 153.3(5) no
K4 O9 C7 O8 2_667 . 88.9(5) no
K3 O9 C7 O8 . . -2.2(5) no
K4 O9 C7 C8 2_667 . -97.3(5) no
K3 O9 C7 C8 . . 171.6(4) no
Mn2 O8 C7 O9 . . 163.4(4) no
K3 O8 C7 O9 . . 2.3(5) no
K4 O8 C7 O9 . . -86.5(5) no
Mn2 O8 C7 C8 . . -10.9(5) no
K3 O8 C7 C8 . . -172.0(3) no
K4 O8 C7 C8 . . 99.2(4) no
Mn2 O12 C8 C11 . . 154.0(3) no
K3 O12 C8 C11 1_655 . 33.6(5) no
Mn2 O12 C8 C9 . . -85.0(4) no
K3 O12 C8 C9 1_655 . 154.7(3) no
Mn2 O12 C8 C7 . . 31.3(4) no
K3 O12 C8 C7 1_655 . -89.0(4) no
O9 C7 C8 O12 . . 172.9(4) no
O8 C7 C8 O12 . . -12.8(6) no
O9 C7 C8 C11 . . 50.9(6) no
O8 C7 C8 C11 . . -134.8(4) no
O9 C7 C8 C9 . . -68.4(6) no
O8 C7 C8 C9 . . 105.9(5) no
O12 C8 C9 C10 . . 62.6(5) no
C11 C8 C9 C10 . . -175.9(4) no
C7 C8 C9 C10 . . -55.5(5) no
K5 O11 C10 O10 2_577 . -77.4(6) no
K5 O11 C10 C9 2_577 . 103.6(5) no
Mn2 O10 C10 O11 . . -163.0(4) no
K3 O10 C10 O11 2_577 . -26.7(7) no
K4 O10 C10 O11 2_677 . 72.7(5) no
Mn2 O10 C10 C9 . . 15.9(6) no
K3 O10 C10 C9 2_577 . 152.2(3) no
K4 O10 C10 C9 2_677 . -108.4(4) no
C8 C9 C10 O11 . . 152.1(4) no
C8 C9 C10 O10 . . -26.9(6) no
O12 C8 C11 C12 . . -65.6(6) no
C9 C8 C11 C12 . . 173.0(4) no
C7 C8 C11 C12 . . 55.8(6) no
K4 O14 C12 O13 2_767 . 69.8(8) no
K3 O14 C12 O13 2_667 . -9.2(5) no
K5 O14 C12 O13 2_667 . -142.1(4) no
K3 O14 C12 O13 1_655 . 76.9(5) no
K4 O14 C12 C11 2_767 . -111.5(6) no
K3 O14 C12 C11 2_667 . 169.4(4) no
K5 O14 C12 C11 2_667 . 36.5(6) no
K3 O14 C12 C11 1_655 . -104.4(5) no
K4 O13 C12 O14 . . -106.9(9) no
K3 O13 C12 O14 2_667 . 9.7(6) no
K4 O13 C12 O14 2_667 . 100.0(5) no
K3 O13 C12 O14 1_655 . -85.4(5) no
K4 O13 C12 C11 . . 74.0(10) no
K3 O13 C12 C11 2_667 . -168.9(4) no
K4 O13 C12 C11 2_667 . -78.7(5) no
K3 O13 C12 C11 1_655 . 96.0(4) no
C8 C11 C12 O14 . . 155.9(5) no
C8 C11 C12 O13 . . -25.3(7) no
